data_7035189
loop_
_publ_author_name
'Ma, Yuguo'
'Lobkovsky, Emil B.'
'Coates, Geoffrey W.'

_publ_section_title
;
 Titanium(iv) catalysts with ancillary imino-spiroketonato ligands:
 synthesis, structure and olefin polymerization.
;
_journal_issue 27
_journal_name_full 'Dalton transactions (Cambridge, England : 2003)'
_journal_page_first 12265
_journal_page_last 12272
_journal_paper_doi 10.1039/c5dt01104c
_journal_volume 44
_journal_year 2015
_chemical_formula_moiety 'C36 H34 Cl2 F10 N2 O2 Ti'
_chemical_formula_sum 'C36 H34 Cl2 F10 N2 O2 Ti'
_chemical_formula_weight 835.45
_chemical_name_systematic
; 
 ? 
;
_space_group_IT_number 178
_symmetry_cell_setting hexagonal
_symmetry_space_group_name_Hall 'P 61 2 (0 0 5)'
_symmetry_space_group_name_H-M 'P 61 2 2'
_atom_sites_solution_hydrogens geom
_atom_sites_solution_primary direct
_atom_sites_solution_secondary difmap
_audit_creation_method SHELXL-97
_audit_update_record
;
2015-03-19 deposited with the CCDC.
2015-05-18 downloaded from the CCDC.
;
_cell_angle_alpha 90.00
_cell_angle_beta 90.00
_cell_angle_gamma 120.00
_cell_formula_units_Z 6
_cell_length_a 13.5188(16)
_cell_length_b 13.5188(16)
_cell_length_c 33.888(6)
_cell_measurement_temperature 173(2)
_cell_volume 5363.6(13)
_computing_cell_refinement 'Bruker SMART'
_computing_data_collection 'Bruker SMART'
_computing_data_reduction 'Bruker SAINT'
_computing_molecular_graphics 'Bruker SHELXTL'
_computing_publication_material 'Bruker SHELXTL'
_computing_structure_refinement 'SHELXL-97 (Sheldrick, 1997)'
_computing_structure_solution 'SHELXS-97 (Sheldrick, 1990)'
_diffrn_ambient_temperature 173(2)
_diffrn_measured_fraction_theta_full 0.955
_diffrn_measured_fraction_theta_max 0.955
_diffrn_measurement_device_type 'CCD area detector'
_diffrn_measurement_method 'phi and omega scans'
_diffrn_radiation_monochromator graphite
_diffrn_radiation_source 'fine-focus sealed tube'
_diffrn_radiation_type MoK\a
_diffrn_radiation_wavelength 0.71073
_diffrn_reflns_av_R_equivalents 0.0616
_diffrn_reflns_av_sigmaI/netI 0.0539
_diffrn_reflns_limit_h_max 15
_diffrn_reflns_limit_h_min -15
_diffrn_reflns_limit_k_max 15
_diffrn_reflns_limit_k_min -8
_diffrn_reflns_limit_l_max 37
_diffrn_reflns_limit_l_min -39
_diffrn_reflns_number 17307
_diffrn_reflns_theta_full 24.63
_diffrn_reflns_theta_max 24.63
_diffrn_reflns_theta_min 2.51
_exptl_absorpt_coefficient_mu 0.478
_exptl_absorpt_correction_T_max 0.9765
_exptl_absorpt_correction_T_min 0.8699
_exptl_absorpt_correction_type multi-scan
_exptl_absorpt_process_details SADABS
_exptl_crystal_colour red
_exptl_crystal_density_diffrn 1.552
_exptl_crystal_density_method 'not measured'
_exptl_crystal_description 'flat rod'
_exptl_crystal_F_000 2556
_exptl_crystal_size_max 0.30
_exptl_crystal_size_mid 0.10
_exptl_crystal_size_min 0.05
_refine_diff_density_max 0.330
_refine_diff_density_min -0.280
_refine_diff_density_rms 0.046
_refine_ls_abs_structure_details 'Flack H D (1983), Acta Cryst. A39, 876-881'
_refine_ls_abs_structure_Flack -0.04(4)
_refine_ls_extinction_method none
_refine_ls_goodness_of_fit_ref 1.091
_refine_ls_hydrogen_treatment riding
_refine_ls_matrix_type full
_refine_ls_number_parameters 240
_refine_ls_number_reflns 2819
_refine_ls_number_restraints 0
_refine_ls_restrained_S_all 1.091
_refine_ls_R_factor_all 0.0629
_refine_ls_R_factor_gt 0.0422
_refine_ls_shift/su_max 0.003
_refine_ls_shift/su_mean 0.000
_refine_ls_structure_factor_coef Fsqd
_refine_ls_weighting_details 'calc w=1/[\s^2^(Fo^2^)+(0.0430P)^2^+0.0216P] where P=(Fo^2^+2Fc^2^)/3'
_refine_ls_weighting_scheme calc
_refine_ls_wR_factor_gt 0.0788
_refine_ls_wR_factor_ref 0.0836
_reflns_number_gt 2326
_reflns_number_total 2819
_reflns_threshold_expression >2sigma(I)
_cod_data_source_file c5dt01104c2.cif
_cod_data_source_block ym2
_cod_depositor_comments
;
The following automatic conversions were performed:

'_symmetry_cell_setting' value 'Hexagonal' changed to 'hexagonal'
according to
/usr/data/users/saulius/crontab/automatic-downloads/rss-feeds/RSC/lib/dictionaries/cif_core.dic
dictionary named 'cif_core.dic' version 2.4.2 from 2011-04-26.

Automatic conversion script
Id: cif_fix_values 3271 2015-04-21 07:52:19Z andrius 

 Adding full bibliography for 7035186--7035189.cif.
;
_cod_original_sg_symbol_H-M P6(1)22
_cod_database_code 7035189

loop_
_symmetry_equiv_pos_as_xyz
'x, y, z'
'-y, x-y, z+1/3'
'-x+y, -x, z+2/3'
'-x, -y, z+1/2'
'y, -x+y, z+5/6'
'x-y, x, z+1/6'
'y, x, -z+1/3'
'x-y, -y, -z'
'-x, -x+y, -z+2/3'
'-y, -x, -z+5/6'
'-x+y, y, -z+1/2'
'x, x-y, -z+1/6'

loop_
_atom_site_label
_atom_site_type_symbol
_atom_site_fract_x
_atom_site_fract_y
_atom_site_fract_z
_atom_site_U_iso_or_equiv
_atom_site_adp_type
_atom_site_occupancy
_atom_site_symmetry_multiplicity
_atom_site_calc_flag
_atom_site_refinement_flags
Ti1 Ti 0.00921(6) 0.50460(3) 0.0833 0.02077(19) Uani 1 2 d S
Cl1 Cl -0.12199(7) 0.53062(7) 0.05001(2) 0.0312(2) Uani 1 1 d .
F1 F 0.24862(17) 0.81630(17) -0.02638(6) 0.0474(6) Uani 1 1 d .
F2 F 0.33342(15) 0.71851(15) -0.03012(6) 0.0391(5) Uani 1 1 d .
F3 F 0.35282(15) 0.81521(16) 0.02151(6) 0.0449(6) Uani 1 1 d .
F4 F 0.06008(15) 0.79182(16) 0.01984(6) 0.0381(5) Uani 1 1 d .
F5 F 0.29637(14) 0.74486(15) 0.10981(5) 0.0350(5) Uani 1 1 d .
O1 O 0.03608(16) 0.42814(16) 0.04276(6) 0.0232(5) Uani 1 1 d .
N1 N 0.1388(2) 0.65212(19) 0.04795(7) 0.0214(6) Uani 1 1 d .
C1 C 0.1712(2) 0.6443(3) 0.01205(9) 0.0225(8) Uani 1 1 d .
C2 C 0.1170(2) 0.5444(3) -0.01241(9) 0.0221(8) Uani 1 1 d .
C3 C 0.0503(2) 0.4399(3) 0.00424(9) 0.0224(7) Uani 1 1 d .
C4 C -0.0149(3) 0.3275(3) -0.01822(9) 0.0253(8) Uani 1 1 d .
C5 C 0.0204(3) 0.3449(3) -0.06158(9) 0.0323(9) Uani 1 1 d .
H5A H 0.0945 0.3473 -0.0643 0.039 Uiso 1 1 calc R
H5B H -0.0371 0.2792 -0.0771 0.039 Uiso 1 1 calc R
C6 C 0.0314(3) 0.4533(3) -0.07794(10) 0.0370(9) Uani 1 1 d .
H6A H -0.0406 0.4542 -0.0736 0.044 Uiso 1 1 calc R
H6B H 0.0459 0.4575 -0.1067 0.044 Uiso 1 1 calc R
C7 C 0.1296(3) 0.5553(3) -0.05746(9) 0.0310(8) Uani 1 1 d .
H7A H 0.1315 0.6262 -0.0660 0.037 Uiso 1 1 calc R
H7B H 0.2027 0.5607 -0.0653 0.037 Uiso 1 1 calc R
C8 C 0.2763(3) 0.7494(3) -0.00570(10) 0.0310(9) Uani 1 1 d .
C9 C 0.1762(3) 0.7632(3) 0.06445(9) 0.0221(8) Uani 1 1 d .
C10 C 0.1329(3) 0.8303(3) 0.05103(10) 0.0273(8) Uani 1 1 d .
C11 C 0.1621(3) 0.9346(3) 0.06667(10) 0.0355(9) Uani 1 1 d .
H11A H 0.1315 0.9787 0.0561 0.043 Uiso 1 1 calc R
C12 C 0.2370(3) 0.9744(3) 0.09813(10) 0.0369(9) Uani 1 1 d .
H12A H 0.2579 1.0466 0.1094 0.044 Uiso 1 1 calc R
C13 C 0.2817(3) 0.9101(3) 0.11329(10) 0.0321(9) Uani 1 1 d .
H13A H 0.3328 0.9369 0.1351 0.039 Uiso 1 1 calc R
C14 C 0.2509(3) 0.8073(3) 0.09629(9) 0.0268(8) Uani 1 1 d .
C15 C -0.1452(3) 0.2817(3) -0.01357(10) 0.0359(9) Uani 1 1 d .
H15A H -0.1593 0.3273 0.0061 0.043 Uiso 1 1 calc R
H15B H -0.1792 0.2850 -0.0391 0.043 Uiso 1 1 calc R
C16 C -0.1960(3) 0.1584(3) 0.00021(12) 0.0537(12) Uani 1 1 d .
H16A H -0.2652 0.1351 0.0164 0.064 Uiso 1 1 calc R
H16B H -0.2163 0.1060 -0.0226 0.064 Uiso 1 1 calc R
C17 C -0.1034(4) 0.1579(3) 0.02432(14) 0.0679(14) Uani 1 1 d .
H17A H -0.1155 0.0797 0.0268 0.082 Uiso 1 1 calc R
H17B H -0.1000 0.1891 0.0510 0.082 Uiso 1 1 calc R
C18 C 0.0040(3) 0.2339(3) 0.00126(10) 0.0345(9) Uani 1 1 d .
H18A H 0.0170 0.1893 -0.0192 0.041 Uiso 1 1 calc R
H18B H 0.0711 0.2692 0.0190 0.041 Uiso 1 1 calc R

loop_
_atom_site_aniso_label
_atom_site_aniso_U_11
_atom_site_aniso_U_22
_atom_site_aniso_U_33
_atom_site_aniso_U_23
_atom_site_aniso_U_13
_atom_site_aniso_U_12
Ti1 0.0186(4) 0.0250(3) 0.0166(4) -0.0011(3) 0.000 0.0093(2)
Cl1 0.0257(4) 0.0422(5) 0.0280(5) -0.0012(4) -0.0046(4) 0.0187(4)
F1 0.0486(12) 0.0400(12) 0.0549(14) 0.0212(11) 0.0126(11) 0.0232(10)
F2 0.0316(11) 0.0430(12) 0.0379(13) 0.0048(10) 0.0153(10) 0.0151(10)
F3 0.0264(11) 0.0463(12) 0.0383(13) -0.0050(10) 0.0032(10) 0.0004(10)
F4 0.0451(11) 0.0391(12) 0.0335(11) -0.0085(9) -0.0184(10) 0.0235(10)
F5 0.0277(10) 0.0349(11) 0.0358(12) 0.0031(9) -0.0101(9) 0.0107(9)
O1 0.0197(11) 0.0237(11) 0.0209(13) 0.0011(9) 0.0019(9) 0.0069(10)
N1 0.0219(13) 0.0266(14) 0.0176(14) -0.0013(12) -0.0038(12) 0.0135(12)
C1 0.0202(16) 0.0315(18) 0.0204(19) 0.0042(15) -0.0022(14) 0.0164(15)
C2 0.0194(16) 0.0279(19) 0.0211(18) 0.0000(15) -0.0014(14) 0.0134(15)
C3 0.0225(16) 0.0368(19) 0.0142(18) -0.0001(15) 0.0021(15) 0.0197(15)
C4 0.0228(17) 0.0315(19) 0.0234(17) -0.0087(15) -0.0044(15) 0.0150(15)
C5 0.035(2) 0.038(2) 0.027(2) -0.0105(16) -0.0031(16) 0.0211(17)
C6 0.044(2) 0.054(2) 0.0206(19) -0.0062(17) -0.0040(17) 0.0306(18)
C7 0.0384(19) 0.039(2) 0.0221(19) 0.0014(16) 0.0032(16) 0.0241(17)
C8 0.033(2) 0.0337(19) 0.028(2) 0.0033(17) 0.0056(17) 0.0175(17)
C9 0.0229(17) 0.0219(17) 0.0172(18) 0.0027(14) 0.0020(15) 0.0081(15)
C10 0.0258(18) 0.0240(18) 0.028(2) 0.0001(16) -0.0033(16) 0.0096(15)
C11 0.041(2) 0.030(2) 0.039(2) -0.0048(18) -0.0067(19) 0.0192(17)
C12 0.043(2) 0.0203(18) 0.038(2) -0.0060(16) 0.000(2) 0.0091(17)
C13 0.0293(19) 0.0246(19) 0.026(2) -0.0039(16) -0.0039(16) 0.0010(17)
C14 0.0218(17) 0.029(2) 0.026(2) 0.0080(16) 0.0028(16) 0.0096(16)
C15 0.029(2) 0.037(2) 0.034(2) -0.0148(17) -0.0067(16) 0.0101(17)
C16 0.033(2) 0.053(3) 0.050(3) -0.001(2) -0.001(2) 0.002(2)
C17 0.071(3) 0.042(3) 0.078(3) 0.014(2) 0.009(3) 0.019(2)
C18 0.042(2) 0.0327(19) 0.030(2) -0.0053(17) -0.0013(19) 0.0196(17)

loop_
_atom_type_symbol
_atom_type_description
_atom_type_scat_dispersion_real
_atom_type_scat_dispersion_imag
_atom_type_scat_source
C C 0.0033 0.0016 'International Tables Vol C Tables 4.2.6.8 and 6.1.1.4'
H H 0.0000 0.0000 'International Tables Vol C Tables 4.2.6.8 and 6.1.1.4'
N N 0.0061 0.0033 'International Tables Vol C Tables 4.2.6.8 and 6.1.1.4'
O O 0.0106 0.0060 'International Tables Vol C Tables 4.2.6.8 and 6.1.1.4'
F F 0.0171 0.0103 'International Tables Vol C Tables 4.2.6.8 and 6.1.1.4'
Cl Cl 0.1484 0.1585 'International Tables Vol C Tables 4.2.6.8 and 6.1.1.4'
Ti Ti 0.2776 0.4457 'International Tables Vol C Tables 4.2.6.8 and 6.1.1.4'

loop_
_geom_angle_atom_site_label_1
_geom_angle_atom_site_label_2
_geom_angle_atom_site_label_3
_geom_angle
_geom_angle_site_symmetry_1
_geom_angle_site_symmetry_3
O1 Ti1 O1 160.54(12) . 12_565
O1 Ti1 N1 79.38(9) . .
O1 Ti1 N1 87.42(9) 12_565 .
O1 Ti1 N1 87.42(9) . 12_565
O1 Ti1 N1 79.38(9) 12_565 12_565
N1 Ti1 N1 94.47(13) . 12_565
O1 Ti1 Cl1 95.91(7) . .
O1 Ti1 Cl1 97.20(6) 12_565 .
N1 Ti1 Cl1 85.37(6) . .
N1 Ti1 Cl1 176.58(7) 12_565 .
O1 Ti1 Cl1 97.21(6) . 12_565
O1 Ti1 Cl1 95.90(7) 12_565 12_565
N1 Ti1 Cl1 176.58(7) . 12_565
N1 Ti1 Cl1 85.37(6) 12_565 12_565
Cl1 Ti1 Cl1 94.99(5) . 12_565
C3 O1 Ti1 136.2(2) . .
C1 N1 C9 119.1(2) . .
C1 N1 Ti1 124.7(2) . .
C9 N1 Ti1 115.69(18) . .
N1 C1 C2 125.2(3) . .
N1 C1 C8 118.5(3) . .
C2 C1 C8 116.3(3) . .
C3 C2 C1 119.9(3) . .
C3 C2 C7 119.7(3) . .
C1 C2 C7 120.3(3) . .
O1 C3 C2 121.1(3) . .
O1 C3 C4 113.4(3) . .
C2 C3 C4 125.4(3) . .
C5 C4 C3 110.3(3) . .
C5 C4 C18 111.5(3) . .
C3 C4 C18 110.5(3) . .
C5 C4 C15 111.3(3) . .
C3 C4 C15 108.8(2) . .
C18 C4 C15 104.3(3) . .
C6 C5 C4 112.1(3) . .
C5 C6 C7 109.3(3) . .
C6 C7 C2 111.2(3) . .
F2 C8 F1 106.8(3) . .
F2 C8 F3 105.0(3) . .
F1 C8 F3 107.2(3) . .
F2 C8 C1 111.4(3) . .
F1 C8 C1 112.8(3) . .
F3 C8 C1 113.2(3) . .
C10 C9 C14 115.4(3) . .
C10 C9 N1 121.0(3) . .
C14 C9 N1 123.4(3) . .
F4 C10 C11 118.5(3) . .
F4 C10 C9 118.0(3) . .
C11 C10 C9 123.5(3) . .
C10 C11 C12 118.7(3) . .
C13 C12 C11 120.5(3) . .
C14 C13 C12 118.5(3) . .
F5 C14 C13 119.4(3) . .
F5 C14 C9 117.1(3) . .
C13 C14 C9 123.5(3) . .
C16 C15 C4 105.6(3) . .
C17 C16 C15 104.6(3) . .
C16 C17 C18 103.6(3) . .
C17 C18 C4 106.2(3) . .

loop_
_geom_bond_atom_site_label_1
_geom_bond_atom_site_label_2
_geom_bond_distance
_geom_bond_site_symmetry_2
Ti1 O1 1.862(2) .
Ti1 O1 1.862(2) 12_565
Ti1 N1 2.234(2) .
Ti1 N1 2.234(2) 12_565
Ti1 Cl1 2.2735(10) .
Ti1 Cl1 2.2736(10) 12_565
F1 C8 1.337(4) .
F2 C8 1.333(4) .
F3 C8 1.339(4) .
F4 C10 1.359(4) .
F5 C14 1.349(4) .
O1 C3 1.317(3) .
N1 C1 1.315(4) .
N1 C9 1.437(4) .
C1 C2 1.435(4) .
C1 C8 1.542(4) .
C2 C3 1.362(4) .
C2 C7 1.535(4) .
C3 C4 1.524(4) .
C4 C5 1.526(4) .
C4 C18 1.557(5) .
C4 C15 1.556(4) .
C5 C6 1.503(4) .
C6 C7 1.522(4) .
C9 C10 1.379(4) .
C9 C14 1.392(4) .
C10 C11 1.367(5) .
C11 C12 1.380(5) .
C12 C13 1.383(5) .
C13 C14 1.363(5) .
C15 C16 1.523(5) .
C16 C17 1.497(6) .
C17 C18 1.511(5) .
